data_2004572
loop_
_publ_author_name
'Honda, T.'
'Fujii, I.'
'Hirayama, N.'
'Aoyama, N.'
'Miike, A.'

_publ_section_title
;
 Coumarin 343, C~16~H~15~NO~4~
;
_journal_issue 3
_journal_name_full 'Acta Crystallographica Section C'
_journal_page_first 679
_journal_page_last 681
_journal_paper_doi 10.1107/S0108270195012820
_journal_volume 52
_journal_year 1996
_chemical_formula_sum 'C16 H15 N O4'
_chemical_formula_weight 285.30
_space_group_IT_number 61
_symmetry_cell_setting orthorhombic
_symmetry_space_group_name_Hall '-P 2ac 2ab'
_symmetry_space_group_name_H-M 'P b c a'
_atom_type_scat_source IntTabIV
_cell_angle_alpha 90
_cell_angle_beta 90
_cell_angle_gamma 90
_cell_formula_units_Z 8
_cell_length_a 13.9887(9)
_cell_length_b 23.4440(10)
_cell_length_c 7.8082(6)
_cell_measurement_reflns_used 25
_cell_measurement_temperature 293(2)
_cell_measurement_theta_max 35
_cell_measurement_theta_min 30
_cell_volume 2560.7(3)
_computing_cell_refinement 'CAD-4 Software'
_computing_data_collection 'CAD-4 software (Enraf-Nonius, 1989)'
_computing_data_reduction 'CAD-4 Software'
_computing_molecular_graphics 'ORTEPII (Johnson, 1976)'
_computing_structure_refinement 'TEXSAN (Molecular Structure Corporation, 1992)'
_computing_structure_solution SAPI91
_diffrn_measurement_device 'Enraf-Nonius CAD-4 Turbo'
_diffrn_measurement_method '\w/2\q scans'
_diffrn_radiation_type CuK\a
_diffrn_radiation_wavelength 1.54184
_diffrn_reflns_limit_h_max 17
_diffrn_reflns_limit_h_min 0
_diffrn_reflns_limit_k_max 29
_diffrn_reflns_limit_k_min 0
_diffrn_reflns_limit_l_max 0
_diffrn_reflns_limit_l_min -9
_diffrn_reflns_number 3024
_diffrn_reflns_theta_max 74.9
_diffrn_standards_decay_% -0.576
_diffrn_standards_interval_time 60
_diffrn_standards_number 3
_exptl_absorpt_coefficient_mu 0.889
_exptl_absorpt_correction_type none
_exptl_crystal_colour orange
_exptl_crystal_density_diffrn 1.48
_exptl_crystal_description rod
_exptl_crystal_size_max 0.5
_exptl_crystal_size_mid 0.3
_exptl_crystal_size_min 0.2
_refine_diff_density_max 0.31
_refine_diff_density_min -0.19
_refine_ls_extinction_coef 1.68740E-6
_refine_ls_extinction_method '|F~calc~|/(1 + gI~calc~)'
_refine_ls_goodness_of_fit_obs 2.56
_refine_ls_hydrogen_treatment 'H atoms: see text'
_refine_ls_number_parameters 251
_refine_ls_number_reflns 2201
_refine_ls_R_factor_obs 0.044
_refine_ls_shift/esd_max 0.01
_refine_ls_structure_factor_coef F
_refine_ls_weighting_details w=1/\s^2^(F)
_refine_ls_weighting_scheme calc
_refine_ls_wR_factor_obs 0.058
_reflns_number_observed 2201
_reflns_number_total 3024
_reflns_observed_criterion F>3\s(F)
_cod_data_source_file as1210.cif
_cod_data_source_block as1210a
_cod_depositor_comments
;
The following automatic conversions were performed:

'_refine_ls_weighting_scheme' value ' w=1/\s^2^(F)' was changed to
'calc'. New tag '_refine_ls_weighting_details' was created. The value
of the new tag was set to 'w=1/\s^2^(F)'.

Automatic conversion script
Id: cif_fix_values 3143 2015-03-26 13:38:13Z robertas 
;
_cod_original_cell_volume 2560.7(2)
_cod_database_code 2004572

loop_
_symmetry_equiv_pos_as_xyz
x,y,z
1/2+x,y,1/2-z
x,1/2-y,1/2+z
1/2-x,1/2+y,z
-x,-y,-z
1/2-x,-y,1/2+z
-x,1/2+y,1/2-z
1/2+x,1/2-y,-z

loop_
_atom_site_label
_atom_site_fract_x
_atom_site_fract_y
_atom_site_fract_z
_atom_site_B_iso_or_equiv
O10 .18481(9) -.04613(5) .9297(2) 4.02(3)
O11 .11514(7) .02299(5) .78710(10) 3.04(2)
O15 .09180(10) -0.13784(6) 1.0106(2) 1.35(3)
O16 -.05890(10) -0.14516(5) .9295(2) 4.39(3)
N3a -.01620(10) .17968(6) .4842(2) 3.50(3)
C1 .14730(10) .13100(8) .6446(3) 3.63(4)
C2 .1591(2) .16806(8) .4864(3) 4.00(4)
C3 .0765(2) .20831(8) .4694(3) 4.19(4)
C4 -.0965(2) .21220(8) .4136(3) 4.40(5)
C5 -0.1914(2) .19139(9) .4799(3) 4.71(5)
C6a -0.11670(10) .09841(7) .5440(2) 3.01(3)
C6 -0.19890(10) .12762(9) .4556(3) 3.78(4)
C7a -.04980(10) .01832(6) .7001(2) 2.77(3)
C7 -0.12650(10) .04585(7) .6166(2) 3.10(3)
C8 -.05540(10) -.03539(7) .7769(2) 2.96(3)
C9 .02150(10) -.05973(6) .8569(2) 2.93(3)
C10 .11050(10) -.02935(7) .8623(2) 2.99(3)
C11a .03840(10) .04772(6) .7054(2) 2.66(3)
C11b .05270(10) .10053(7) .6354(2) 2.81(3)
C11c -.02640(10) .12731(7) .5532(2) 2.84(3)
C14 .01350(10) -0.11722(7) .9343(2) 3.36(3)
H1b .2003(16) .1028(9) .663(3) 5.6(5)
H1a .1456(17) .1611(10) .747(3) 7.6(7)
H2a .2225(15) .1915(9) .499(3) 4.7(5)
H2b .1605(18) .1409(10) .377(3) 7.1(6)
H3b .0784(18) .2269(10) .359(4) 6.9(6)
H3a .0796(15) .2385(10) .548(3) 5.3(5)
H4b -.0918(16) .2080(9) .284(3) 6.1(6)
H4a -.0845(12) .2532(10) .436(3) 4.0(4)
H5b -0.2433(18) .2121(9) .425(3) 6.1(6)
H5a -0.2019(16) .1986(9) .603(3) 4.9(5)
H6a -0.2593(15) .1124(8) .502(2) 4.3(4)
H6b -0.2008(15) .1197(8) .338(3) 4.9(5)
H7 -0.1916(14) .0275(8) .609(2) 3.8(4)
H8 -0.1165(15) -.0544(8) .771(3) 4.7(5)
H15 .133(2) -0.1073(14) 1.000(4) 8.4(8)

loop_
_geom_angle_atom_site_label_1
_geom_angle_atom_site_label_2
_geom_angle_atom_site_label_3
_geom_angle
_geom_angle_publ_flag
C10 O11 C11a 122.80(10) yes
O10 C10 C9 126.00(10) yes
C8 C9 C10 119.20(10) yes
C10 C9 C14 120.30(10) yes
C7 C7a C8 124.70(10) yes
C8 C7a C11a 118.40(10) yes
C6 C6a C11c 118.7(2) yes
N3a C11c C6a 120.20(10) yes
C6a C11c C11b 119.90(10) yes
C1 C11b C11c 119.70(10) yes
O11 C11a C7a 119.20(10) yes
C7a C11a C11b 123.80(10) yes
C1 C2 C3 110.4(2) yes
C3 N3a C4 114.3(2) yes
C4 N3a C11c 122.9(2) yes
C4 C5 C6 109.8(2) yes
C6a C7 C7a 122.00(10) yes
O15 C14 C9 116.7(2) yes
O10 C10 O11 115.70(10) yes
O11 C10 C9 118.40(10) yes
C8 C9 C14 120.40(10) yes
C7a C8 C9 121.90(10) yes
C7 C7a C11a 117.00(10) yes
C6 C6a C7 121.7(2) yes
C7 C6a C11c 119.60(10) yes
N3a C11c C11b 119.90(10) yes
C1 C11b C11a 122.60(10) yes
C11a C11b C11c 117.70(10) yes
O11 C11a C11b 116.90(10) yes
C2 C1 C11b 109.2(2) yes
N3a C3 C2 112.80(10) yes
C3 N3a C11c 122.80(10) yes
N3a C4 C5 112.2(2) yes
C5 C6 C6a 109.9(2) yes
O15 C14 O16 120.3(2) yes
O16 C14 C9 123.0(2) yes

loop_
_geom_bond_atom_site_label_1
_geom_bond_atom_site_label_2
_geom_bond_distance
_geom_bond_publ_flag
O11 C10 1.362(2) yes
C9 C10 1.436(2) yes
C9 C14 1.481(2) yes
C7a C7 1.411(2) yes
C6a C7 1.363(2) yes
C6a C11c 1.435(2) yes
C11b C11c 1.425(2) yes
C1 C11b 1.505(2) yes
C1 C2 1.519(3) yes
N3a C3 1.465(2) yes
C4 C5 1.505(3) yes
O15 C14 1.337(2) yes
O16 C14 1.207(2) yes
O10 C10 1.230(2) yes
C8 C9 1.368(2) yes
C7a C8 1.397(2) yes
C7a C11a 1.414(2) yes
C6a C6 1.505(2) yes
N3a C11c 1.348(2) yes
C11a C11b 1.368(2) yes
O11 C11a 1.377(2) yes
C2 C3 1.497(3) yes
N3a C4 1.466(2) yes
C5 C6 1.511(3) yes
O15 H15 0.92(3) yes

loop_
_geom_torsion_atom_site_label_1
_geom_torsion_atom_site_label_2
_geom_torsion_atom_site_label_3
_geom_torsion_atom_site_label_4
_geom_torsion
_geom_torsion_publ_flag
O15 C14 C9 C10 1.4(2) yes
C5 C6 C6a C11c -32.3(2) no
N3a C4 C5 C6 -51.5(2) yes
C3 N3a C4 C5 -161.5(2) no
C2 C3 N3a C4 -160.8(2) no
C3 C2 C1 C11b 55.8(2) yes
C2 C1 C11b C11c -32.0(2) no
C3 N3a C11c C11b 8.1(2) yes
C1 C11b C11c N3a 0.0(2) no
C5 C6 C6a C7 146.9(2) yes
C4 C5 C6 C6a 57.0(2) yes
C5 C4 N3a C11c 19.9(3) yes
C2 C3 N3a C11c 17.8(3) yes
N3a C3 C2 C1 -49.8(2) yes
C2 C1 C11b C11a 148.9(2) yes
C4 N3a C11c C6a 6.6(2) yes
N3a C11c C6a C6 0.3(2) no
